data_7154714
loop_
_publ_author_name
'Kumar, Rahul'
'Sandhu, Sana'
'Hundal, Geeta'
'Singh, Prabhpreet'
'Walia, Amandeep'
'Vanita, Vanita'
'Kumar, Subodh'

_publ_section_title
;
 A catalytic chemodosimetric approach for detection of nanomolar cyanide
 ions in water, blood serum and live cell imaging.
;
_journal_issue 45
_journal_name_full 'Organic &amp; biomolecular chemistry'
_journal_page_first 11129
_journal_page_last 11139
_journal_paper_doi 10.1039/c5ob01617g
_journal_volume 13
_journal_year 2015
_chemical_formula_moiety 'C32 H22 N3 O2, F6 P, 2(C2 H3 N)'
_chemical_formula_sum 'C36 H28 F6 N5 O2 P'
_chemical_formula_weight 707.60
_chemical_name_systematic
; 
 ? 
;
_space_group_IT_number 2
_symmetry_cell_setting triclinic
_symmetry_space_group_name_Hall '-P 1'
_symmetry_space_group_name_H-M 'P -1'
_atom_sites_solution_hydrogens geom
_atom_sites_solution_primary direct
_atom_sites_solution_secondary difmap
_audit_creation_method SHELXL-97
_audit_update_record
;
2015-01-06 deposited with the CCDC.
2015-09-10 downloaded from the CCDC.
;
_cell_angle_alpha 71.806(5)
_cell_angle_beta 80.889(2)
_cell_angle_gamma 82.139(5)
_cell_formula_units_Z 2
_cell_length_a 9.895(3)
_cell_length_b 11.505(5)
_cell_length_c 14.869(4)
_cell_measurement_reflns_used 8857
_cell_measurement_temperature 100(2)
_cell_measurement_theta_max 27.75
_cell_measurement_theta_min 2.40
_cell_volume 1580.9(9)
_computing_cell_refinement 'Bruker SAINT'
_computing_data_collection 'Bruker APEX2'
_computing_data_reduction 'Bruker SAINT'
_computing_molecular_graphics 'Bruker SHELXTL'
_computing_publication_material 'Bruker SHELXTL'
_computing_structure_refinement 'SHELXL-97 (Sheldrick, 2008)'
_computing_structure_solution 'SIR-92 (Altomare et al., 1993)'
_diffrn_ambient_temperature 100(2)
_diffrn_measured_fraction_theta_full 0.990
_diffrn_measured_fraction_theta_max 0.990
_diffrn_measurement_device_type 'Bruker APEX-II CCD'
_diffrn_measurement_method '\f and \w scans'
_diffrn_radiation_monochromator graphite
_diffrn_radiation_source 'fine-focus sealed tube'
_diffrn_radiation_type MoK\a
_diffrn_radiation_wavelength 0.71073
_diffrn_reflns_av_R_equivalents 0.0401
_diffrn_reflns_av_sigmaI/netI 0.0421
_diffrn_reflns_limit_h_max 10
_diffrn_reflns_limit_h_min -13
_diffrn_reflns_limit_k_max 13
_diffrn_reflns_limit_k_min -15
_diffrn_reflns_limit_l_max 15
_diffrn_reflns_limit_l_min -19
_diffrn_reflns_number 27399
_diffrn_reflns_theta_full 27.90
_diffrn_reflns_theta_max 27.90
_diffrn_reflns_theta_min 1.45
_exptl_absorpt_coefficient_mu 0.166
_exptl_absorpt_correction_T_max 0.745
_exptl_absorpt_correction_T_min 0.668
_exptl_absorpt_correction_type multi-scan
_exptl_absorpt_process_details
;
SADABS-2008/1 - Bruker AXS area detector scaling and absorption correction  
;
_exptl_crystal_colour yellow
_exptl_crystal_density_diffrn 1.486
_exptl_crystal_density_method 'not measured'
_exptl_crystal_description needles
_exptl_crystal_F_000 728
_exptl_crystal_size_max 0.21
_exptl_crystal_size_mid 0.18
_exptl_crystal_size_min 0.14
_refine_diff_density_max 0.894
_refine_diff_density_min -0.708
_refine_diff_density_rms 0.066
_refine_ls_extinction_method none
_refine_ls_goodness_of_fit_ref 1.057
_refine_ls_hydrogen_treatment none
_refine_ls_matrix_type full
_refine_ls_number_parameters 453
_refine_ls_number_reflns 7472
_refine_ls_number_restraints 0
_refine_ls_restrained_S_all 1.057
_refine_ls_R_factor_all 0.0756
_refine_ls_R_factor_gt 0.0564
_refine_ls_shift/su_max 0.001
_refine_ls_shift/su_mean 0.000
_refine_ls_structure_factor_coef Fsqd
_refine_ls_weighting_details 'calc w=1/[\s^2^(Fo^2^)+(0.0632P)^2^+1.5462P] where P=(Fo^2^+2Fc^2^)/3'
_refine_ls_weighting_scheme calc
_refine_ls_wR_factor_gt 0.1374
_refine_ls_wR_factor_ref 0.1490
_reflns_number_gt 5725
_reflns_number_total 7472
_reflns_threshold_expression >2sigma(I)
_cod_data_source_file c5ob01617g2.cif
_cod_data_source_block shelxl
_cod_depositor_comments 'Adding full bibliography for 7154714--7154715.cif.'
_cod_database_code 7154714

loop_
_symmetry_equiv_pos_as_xyz
'x, y, z'
'-x, -y, -z'

loop_
_atom_site_label
_atom_site_type_symbol
_atom_site_fract_x
_atom_site_fract_y
_atom_site_fract_z
_atom_site_U_iso_or_equiv
_atom_site_adp_type
_atom_site_occupancy
_atom_site_symmetry_multiplicity
_atom_site_calc_flag
_atom_site_refinement_flags
C1 C 0.5809(2) 0.47555(18) 0.11586(14) 0.0172(4) Uani 1 1 d .
C2 C 0.4434(2) 0.51890(19) 0.12148(14) 0.0183(4) Uani 1 1 d .
H2 H 0.3752 0.4704 0.1179 0.022 Uiso 1 1 calc R
C3 C 0.4075(2) 0.63477(19) 0.13251(14) 0.0176(4) Uani 1 1 d .
H3 H 0.3141 0.6679 0.1355 0.021 Uiso 1 1 calc R
C4 C 0.5105(2) 0.70220(18) 0.13914(14) 0.0152(4) Uani 1 1 d .
C5 C 0.6475(2) 0.65696(18) 0.13454(14) 0.0176(4) Uani 1 1 d .
H5 H 0.7156 0.7044 0.1398 0.021 Uiso 1 1 calc R
C6 C 0.6846(2) 0.54181(19) 0.12219(15) 0.0192(4) Uani 1 1 d .
H6 H 0.7781 0.5091 0.1182 0.023 Uiso 1 1 calc R
C7 C 0.3789(2) 0.91510(18) 0.10598(14) 0.0148(4) Uani 1 1 d .
C8 C 0.3133(2) 0.92870(19) 0.02790(14) 0.0172(4) Uani 1 1 d .
H8 H 0.3301 0.8701 -0.0066 0.021 Uiso 1 1 calc R
C9 C 0.2194(2) 1.03447(19) 0.00149(14) 0.0166(4) Uani 1 1 d .
C10 C 0.1428(2) 1.0540(2) -0.07663(15) 0.0213(4) Uani 1 1 d .
H10 H 0.1587 0.9978 -0.1131 0.026 Uiso 1 1 calc R
C11 C 0.0470(2) 1.1524(2) -0.09948(15) 0.0243(5) Uani 1 1 d .
H11 H -0.0025 1.1640 -0.1519 0.029 Uiso 1 1 calc R
C12 C 0.0205(2) 1.2372(2) -0.04610(16) 0.0234(5) Uani 1 1 d .
H12 H -0.0475 1.3045 -0.0622 0.028 Uiso 1 1 calc R
C13 C 0.0923(2) 1.22277(19) 0.02850(15) 0.0200(4) Uani 1 1 d .
H13 H 0.0738 1.2805 0.0638 0.024 Uiso 1 1 calc R
C14 C 0.1947(2) 1.12217(18) 0.05423(14) 0.0164(4) Uani 1 1 d .
C15 C 0.2696(2) 1.10747(18) 0.13134(14) 0.0166(4) Uani 1 1 d .
H15 H 0.2581 1.1665 0.1652 0.020 Uiso 1 1 calc R
C16 C 0.3596(2) 1.00413(18) 0.15482(13) 0.0149(4) Uani 1 1 d .
C17 C 0.5046(2) 0.85188(18) 0.22693(14) 0.0159(4) Uani 1 1 d .
H17 H 0.5643 0.8026 0.2712 0.019 Uiso 1 1 calc R
C18 C 0.4461(2) 1.02370(18) 0.30147(14) 0.0168(4) Uani 1 1 d .
H18A H 0.3512 1.0378 0.3317 0.020 Uiso 1 1 calc R
H18B H 0.4812 1.1049 0.2693 0.020 Uiso 1 1 calc R
C19 C 0.5348(2) 0.95204(18) 0.37816(14) 0.0155(4) Uani 1 1 d .
C20 C 0.4760(2) 0.86804(18) 0.46148(14) 0.0168(4) Uani 1 1 d .
C21 C 0.3361(2) 0.8397(2) 0.47569(16) 0.0209(4) Uani 1 1 d .
H21 H 0.2790 0.8782 0.4269 0.025 Uiso 1 1 calc R
C22 C 0.2833(2) 0.7585(2) 0.55785(17) 0.0273(5) Uani 1 1 d .
H22 H 0.1900 0.7420 0.5657 0.033 Uiso 1 1 calc R
C23 C 0.3658(3) 0.6984(2) 0.63185(17) 0.0297(5) Uani 1 1 d .
H23 H 0.3277 0.6416 0.6886 0.036 Uiso 1 1 calc R
C24 C 0.4993(3) 0.7216(2) 0.62188(15) 0.0259(5) Uani 1 1 d .
H24 H 0.5537 0.6808 0.6719 0.031 Uiso 1 1 calc R
C25 C 0.5589(2) 0.80682(18) 0.53709(14) 0.0192(4) Uani 1 1 d .
C26 C 0.6951(2) 0.83164(19) 0.52678(15) 0.0210(4) Uani 1 1 d .
H26 H 0.7488 0.7917 0.5773 0.025 Uiso 1 1 calc R
C27 C 0.7548(2) 0.91340(19) 0.44439(15) 0.0198(4) Uani 1 1 d .
C28 C 0.8948(2) 0.9392(2) 0.43460(18) 0.0271(5) Uani 1 1 d .
H28 H 0.9477 0.9013 0.4859 0.033 Uiso 1 1 calc R
C29 C 0.9529(2) 1.0168(2) 0.35353(19) 0.0304(5) Uani 1 1 d .
H29 H 1.0458 1.0331 0.3484 0.037 Uiso 1 1 calc R
C30 C 0.8755(2) 1.0740(2) 0.27607(17) 0.0283(5) Uani 1 1 d .
H30 H 0.9177 1.1269 0.2188 0.034 Uiso 1 1 calc R
C31 C 0.7409(2) 1.0539(2) 0.28302(15) 0.0221(4) Uani 1 1 d .
H31 H 0.6905 1.0939 0.2307 0.027 Uiso 1 1 calc R
C32 C 0.6744(2) 0.97373(18) 0.36740(14) 0.0172(4) Uani 1 1 d .
C33 C 0.7047(4) 0.4879(3) 0.5408(2) 0.0499(8) Uani 1 1 d .
H33A H 0.7649 0.4171 0.5304 0.075 Uiso 1 1 calc R
H33B H 0.6236 0.4592 0.5854 0.075 Uiso 1 1 calc R
H33C H 0.7545 0.5348 0.5675 0.075 Uiso 1 1 calc R
C34 C 0.6617(3) 0.5660(2) 0.45039(19) 0.0324(6) Uani 1 1 d .
C35 C -0.0262(3) 0.6835(3) 0.3754(2) 0.0470(8) Uani 1 1 d .
H35A H -0.0379 0.6792 0.4430 0.070 Uiso 1 1 calc R
H35B H -0.0214 0.6005 0.3695 0.070 Uiso 1 1 calc R
H35C H -0.1044 0.7339 0.3453 0.070 Uiso 1 1 calc R
C36 C 0.1007(2) 0.7388(2) 0.32837(17) 0.0275(5) Uani 1 1 d .
N1 N 0.61891(19) 0.35177(16) 0.10502(12) 0.0212(4) Uani 1 1 d .
N2 N 0.47173(17) 0.82081(15) 0.15397(12) 0.0151(3) Uani 1 1 d .
N3 N 0.44260(17) 0.96068(15) 0.22882(11) 0.0147(3) Uani 1 1 d .
N4 N 0.6313(3) 0.6271(2) 0.37934(17) 0.0423(6) Uani 1 1 d .
N5 N 0.2007(2) 0.78088(19) 0.29254(14) 0.0299(4) Uani 1 1 d .
O1 O 0.52620(17) 0.28544(14) 0.11552(12) 0.0281(4) Uani 1 1 d .
O2 O 0.74065(17) 0.32001(15) 0.08591(13) 0.0323(4) Uani 1 1 d .
F1 F -0.0410(3) 0.3336(2) 0.23845(15) 0.0874(8) Uani 1 1 d .
F2 F -0.0432(3) 0.5224(2) 0.24105(15) 0.0880(8) Uani 1 1 d .
F3 F 0.02275(18) 0.37222(15) 0.36644(10) 0.0450(4) Uani 1 1 d .
F4 F 0.11677(19) 0.44747(17) 0.14177(11) 0.0515(5) Uani 1 1 d .
F5 F 0.1791(3) 0.2964(2) 0.26592(15) 0.1085(12) Uani 1 1 d .
F6 F 0.1751(2) 0.4891(3) 0.26847(15) 0.0941(10) Uani 1 1 d .
P1 P 0.06876(6) 0.40915(5) 0.25389(4) 0.02143(14) Uani 1 1 d .

loop_
_atom_site_aniso_label
_atom_site_aniso_U_11
_atom_site_aniso_U_22
_atom_site_aniso_U_33
_atom_site_aniso_U_23
_atom_site_aniso_U_13
_atom_site_aniso_U_12
C1 0.0233(10) 0.0136(10) 0.0134(9) -0.0036(8) -0.0012(8) 0.0001(8)
C2 0.0208(10) 0.0172(10) 0.0176(10) -0.0052(8) -0.0020(8) -0.0045(8)
C3 0.0143(9) 0.0196(10) 0.0195(10) -0.0077(8) -0.0013(8) -0.0007(8)
C4 0.0193(9) 0.0129(9) 0.0131(9) -0.0042(7) -0.0015(7) -0.0004(7)
C5 0.0182(10) 0.0171(10) 0.0181(10) -0.0058(8) -0.0023(8) -0.0025(8)
C6 0.0165(9) 0.0203(10) 0.0199(10) -0.0056(8) -0.0028(8) 0.0006(8)
C7 0.0152(9) 0.0138(9) 0.0148(9) -0.0036(7) -0.0007(7) -0.0021(7)
C8 0.0198(10) 0.0177(10) 0.0157(10) -0.0071(8) -0.0020(8) -0.0026(8)
C9 0.0172(9) 0.0197(10) 0.0125(9) -0.0030(8) -0.0015(7) -0.0042(8)
C10 0.0217(10) 0.0273(11) 0.0158(10) -0.0064(9) -0.0040(8) -0.0041(9)
C11 0.0216(10) 0.0316(12) 0.0180(10) -0.0013(9) -0.0076(9) -0.0046(9)
C12 0.0186(10) 0.0236(11) 0.0223(11) 0.0007(9) -0.0038(8) 0.0007(8)
C13 0.0189(10) 0.0200(11) 0.0189(10) -0.0034(8) -0.0011(8) -0.0012(8)
C14 0.0167(9) 0.0179(10) 0.0127(9) -0.0015(8) -0.0008(7) -0.0032(8)
C15 0.0190(10) 0.0158(10) 0.0153(9) -0.0050(8) -0.0024(8) -0.0016(8)
C16 0.0170(9) 0.0165(10) 0.0118(9) -0.0043(7) -0.0026(7) -0.0028(7)
C17 0.0163(9) 0.0162(10) 0.0160(9) -0.0052(8) -0.0029(7) -0.0021(7)
C18 0.0232(10) 0.0146(10) 0.0154(10) -0.0072(8) -0.0057(8) -0.0002(8)
C19 0.0197(10) 0.0140(9) 0.0154(9) -0.0074(8) -0.0048(8) 0.0001(7)
C20 0.0218(10) 0.0149(10) 0.0159(10) -0.0083(8) -0.0021(8) -0.0007(8)
C21 0.0220(10) 0.0202(11) 0.0237(11) -0.0106(9) -0.0034(8) -0.0022(8)
C22 0.0301(12) 0.0244(12) 0.0303(12) -0.0130(10) 0.0032(10) -0.0092(9)
C23 0.0445(14) 0.0222(12) 0.0203(11) -0.0052(9) 0.0043(10) -0.0085(10)
C24 0.0416(13) 0.0188(11) 0.0159(10) -0.0034(9) -0.0049(9) -0.0004(9)
C25 0.0275(11) 0.0152(10) 0.0156(10) -0.0063(8) -0.0045(8) 0.0019(8)
C26 0.0258(11) 0.0203(11) 0.0192(10) -0.0091(8) -0.0101(9) 0.0057(8)
C27 0.0204(10) 0.0202(10) 0.0228(11) -0.0123(9) -0.0064(8) 0.0025(8)
C28 0.0219(11) 0.0295(12) 0.0366(13) -0.0184(11) -0.0111(10) 0.0043(9)
C29 0.0189(11) 0.0351(13) 0.0439(15) -0.0224(12) 0.0007(10) -0.0047(9)
C30 0.0296(12) 0.0275(12) 0.0296(12) -0.0136(10) 0.0069(10) -0.0092(10)
C31 0.0268(11) 0.0215(11) 0.0204(11) -0.0105(9) 0.0001(9) -0.0036(9)
C32 0.0213(10) 0.0162(10) 0.0170(10) -0.0096(8) -0.0028(8) 0.0002(8)
C33 0.075(2) 0.0325(15) 0.0445(17) -0.0051(13) -0.0298(16) -0.0013(14)
C34 0.0377(14) 0.0239(12) 0.0372(14) -0.0102(11) -0.0109(11) 0.0012(10)
C35 0.0371(15) 0.0450(17) 0.068(2) -0.0358(16) 0.0172(14) -0.0155(13)
C36 0.0304(12) 0.0277(12) 0.0270(12) -0.0124(10) -0.0051(10) 0.0005(10)
N1 0.0293(10) 0.0163(9) 0.0171(9) -0.0042(7) -0.0038(7) 0.0003(7)
N2 0.0155(8) 0.0150(8) 0.0155(8) -0.0057(7) -0.0033(6) 0.0003(6)
N3 0.0169(8) 0.0142(8) 0.0137(8) -0.0046(6) -0.0043(6) -0.0007(6)
N4 0.0579(15) 0.0299(12) 0.0384(13) -0.0085(10) -0.0187(11) 0.0091(11)
N5 0.0282(11) 0.0334(11) 0.0260(10) -0.0054(9) -0.0030(8) -0.0042(9)
O1 0.0356(9) 0.0163(8) 0.0343(9) -0.0092(7) -0.0024(7) -0.0065(7)
O2 0.0288(9) 0.0252(9) 0.0442(11) -0.0172(8) -0.0018(8) 0.0060(7)
F1 0.0969(17) 0.126(2) 0.0657(14) -0.0439(13) 0.0095(12) -0.0851(16)
F2 0.121(2) 0.0839(16) 0.0563(13) -0.0336(12) -0.0402(13) 0.0664(15)
F3 0.0632(11) 0.0444(9) 0.0237(8) -0.0056(7) 0.0022(7) -0.0120(8)
F4 0.0684(12) 0.0650(12) 0.0245(8) -0.0161(8) 0.0023(8) -0.0201(9)
F5 0.155(2) 0.116(2) 0.0597(13) -0.0601(14) -0.0675(15) 0.1101(19)
F6 0.0820(15) 0.172(2) 0.0679(14) -0.0792(16) 0.0394(12) -0.0989(17)
P1 0.0231(3) 0.0211(3) 0.0219(3) -0.0070(2) -0.0047(2) -0.0045(2)

loop_
_atom_type_symbol
_atom_type_description
_atom_type_scat_dispersion_real
_atom_type_scat_dispersion_imag
_atom_type_scat_source
C C 0.0033 0.0016 'International Tables Vol C Tables 4.2.6.8 and 6.1.1.4'
H H 0.0000 0.0000 'International Tables Vol C Tables 4.2.6.8 and 6.1.1.4'
N N 0.0061 0.0033 'International Tables Vol C Tables 4.2.6.8 and 6.1.1.4'
O O 0.0106 0.0060 'International Tables Vol C Tables 4.2.6.8 and 6.1.1.4'
F F 0.0171 0.0103 'International Tables Vol C Tables 4.2.6.8 and 6.1.1.4'
P P 0.1023 0.0942 'International Tables Vol C Tables 4.2.6.8 and 6.1.1.4'

loop_
_geom_angle_atom_site_label_1
_geom_angle_atom_site_label_2
_geom_angle_atom_site_label_3
_geom_angle
C2 C1 C6 123.19(19)
C2 C1 N1 118.31(18)
C6 C1 N1 118.48(18)
C1 C2 C3 118.33(18)
C1 C2 H2 120.8
C3 C2 H2 120.8
C2 C3 C4 119.08(18)
C2 C3 H3 120.5
C4 C3 H3 120.5
C5 C4 C3 121.90(18)
C5 C4 N2 119.39(17)
C3 C4 N2 118.68(17)
C4 C5 C6 119.44(18)
C4 C5 H5 120.3
C6 C5 H5 120.3
C5 C6 C1 118.04(19)
C5 C6 H6 121.0
C1 C6 H6 121.0
C8 C7 C16 122.11(18)
C8 C7 N2 131.90(18)
C16 C7 N2 105.99(16)
C7 C8 C9 116.61(18)
C7 C8 H8 121.7
C9 C8 H8 121.7
C8 C9 C10 120.54(19)
C8 C9 C14 121.19(17)
C10 C9 C14 118.23(19)
C11 C10 C9 120.9(2)
C11 C10 H10 119.5
C9 C10 H10 119.5
C10 C11 C12 120.77(19)
C10 C11 H11 119.6
C12 C11 H11 119.6
C13 C12 C11 120.3(2)
C13 C12 H12 119.9
C11 C12 H12 119.9
C12 C13 C14 120.9(2)
C12 C13 H13 119.5
C14 C13 H13 119.5
C15 C14 C13 120.93(19)
C15 C14 C9 120.19(18)
C13 C14 C9 118.87(18)
C16 C15 C14 116.92(18)
C16 C15 H15 121.5
C14 C15 H15 121.5
C15 C16 N3 130.69(18)
C15 C16 C7 122.83(17)
N3 C16 C7 106.42(17)
N3 C17 N2 110.71(17)
N3 C17 H17 124.6
N2 C17 H17 124.6
N3 C18 C19 113.23(16)
N3 C18 H18A 108.9
C19 C18 H18A 108.9
N3 C18 H18B 108.9
C19 C18 H18B 108.9
H18A C18 H18B 107.7
C20 C19 C32 120.64(18)
C20 C19 C18 119.66(18)
C32 C19 C18 119.65(18)
C19 C20 C21 123.33(18)
C19 C20 C25 119.23(18)
C21 C20 C25 117.44(19)
C22 C21 C20 121.3(2)
C22 C21 H21 119.4
C20 C21 H21 119.4
C21 C22 C23 120.9(2)
C21 C22 H22 119.6
C23 C22 H22 119.6
C24 C23 C22 120.2(2)
C24 C23 H23 119.9
C22 C23 H23 119.9
C23 C24 C25 120.9(2)
C23 C24 H24 119.6
C25 C24 H24 119.6
C26 C25 C24 121.14(19)
C26 C25 C20 119.57(19)
C24 C25 C20 119.3(2)
C25 C26 C27 121.77(18)
C25 C26 H26 119.1
C27 C26 H26 119.1
C26 C27 C28 121.46(19)
C26 C27 C32 119.47(19)
C28 C27 C32 119.1(2)
C29 C28 C27 121.1(2)
C29 C28 H28 119.5
C27 C28 H28 119.5
C28 C29 C30 120.2(2)
C28 C29 H29 119.9
C30 C29 H29 119.9
C31 C30 C29 120.7(2)
C31 C30 H30 119.7
C29 C30 H30 119.7
C30 C31 C32 121.3(2)
C30 C31 H31 119.4
C32 C31 H31 119.4
C19 C32 C31 123.09(18)
C19 C32 C27 119.27(19)
C31 C32 C27 117.65(19)
C34 C33 H33A 109.5
C34 C33 H33B 109.5
H33A C33 H33B 109.5
C34 C33 H33C 109.5
H33A C33 H33C 109.5
H33B C33 H33C 109.5
N4 C34 C33 178.5(3)
C36 C35 H35A 109.5
C36 C35 H35B 109.5
H35A C35 H35B 109.5
C36 C35 H35C 109.5
H35A C35 H35C 109.5
H35B C35 H35C 109.5
N5 C36 C35 179.1(3)
O2 N1 O1 123.31(18)
O2 N1 C1 118.52(18)
O1 N1 C1 118.17(18)
C17 N2 C7 108.18(16)
C17 N2 C4 123.88(16)
C7 N2 C4 127.29(16)
C17 N3 C16 108.67(15)
C17 N3 C18 127.15(16)
C16 N3 C18 123.91(16)
F5 P1 F1 91.47(17)
F5 P1 F6 90.58(17)
F1 P1 F6 177.93(17)
F5 P1 F2 179.40(13)
F1 P1 F2 88.00(16)
F6 P1 F2 89.95(16)
F5 P1 F4 88.73(12)
F1 P1 F4 88.82(10)
F6 P1 F4 90.99(10)
F2 P1 F4 90.97(11)
F5 P1 F3 91.24(11)
F1 P1 F3 92.25(10)
F6 P1 F3 87.95(10)
F2 P1 F3 89.06(11)
F4 P1 F3 178.94(10)

loop_
_geom_bond_atom_site_label_1
_geom_bond_atom_site_label_2
_geom_bond_distance
C1 C2 1.383(3)
C1 C6 1.390(3)
C1 N1 1.474(3)
C2 C3 1.385(3)
C2 H2 0.9500
C3 C4 1.395(3)
C3 H3 0.9500
C4 C5 1.384(3)
C4 N2 1.441(3)
C5 C6 1.386(3)
C5 H5 0.9500
C6 H6 0.9500
C7 C8 1.375(3)
C7 C16 1.407(3)
C7 N2 1.407(2)
C8 C9 1.416(3)
C8 H8 0.9500
C9 C10 1.430(3)
C9 C14 1.435(3)
C10 C11 1.365(3)
C10 H10 0.9500
C11 C12 1.414(3)
C11 H11 0.9500
C12 C13 1.365(3)
C12 H12 0.9500
C13 C14 1.427(3)
C13 H13 0.9500
C14 C15 1.417(3)
C15 C16 1.370(3)
C15 H15 0.9500
C16 N3 1.402(2)
C17 N3 1.323(3)
C17 N2 1.340(2)
C17 H17 0.9500
C18 N3 1.484(2)
C18 C19 1.511(3)
C18 H18A 0.9900
C18 H18B 0.9900
C19 C20 1.409(3)
C19 C32 1.413(3)
C20 C21 1.434(3)
C20 C25 1.439(3)
C21 C22 1.362(3)
C21 H21 0.9500
C22 C23 1.418(3)
C22 H22 0.9500
C23 C24 1.359(4)
C23 H23 0.9500
C24 C25 1.432(3)
C24 H24 0.9500
C25 C26 1.390(3)
C26 C27 1.392(3)
C26 H26 0.9500
C27 C28 1.432(3)
C27 C32 1.437(3)
C28 C29 1.353(4)
C28 H28 0.9500
C29 C30 1.419(4)
C29 H29 0.9500
C30 C31 1.365(3)
C30 H30 0.9500
C31 C32 1.428(3)
C31 H31 0.9500
C33 C34 1.455(4)
C33 H33A 0.9800
C33 H33B 0.9800
C33 H33C 0.9800
C34 N4 1.131(3)
C35 C36 1.459(4)
C35 H35A 0.9800
C35 H35B 0.9800
C35 H35C 0.9800
C36 N5 1.141(3)
N1 O2 1.225(2)
N1 O1 1.233(2)
F1 P1 1.5648(18)
F2 P1 1.574(2)
F3 P1 1.5989(16)
F4 P1 1.5958(17)
F5 P1 1.5607(19)
F6 P1 1.5688(17)

loop_
_geom_torsion_atom_site_label_1
_geom_torsion_atom_site_label_2
_geom_torsion_atom_site_label_3
_geom_torsion_atom_site_label_4
_geom_torsion
C6 C1 C2 C3 1.0(3)
N1 C1 C2 C3 179.44(18)
C1 C2 C3 C4 -1.1(3)
C2 C3 C4 C5 0.3(3)
C2 C3 C4 N2 -177.84(18)
C3 C4 C5 C6 0.6(3)
N2 C4 C5 C6 178.71(18)
C4 C5 C6 C1 -0.6(3)
C2 C1 C6 C5 -0.1(3)
N1 C1 C6 C5 -178.56(18)
C16 C7 C8 C9 -3.0(3)
N2 C7 C8 C9 176.7(2)
C7 C8 C9 C10 -177.75(19)
C7 C8 C9 C14 -0.1(3)
C8 C9 C10 C11 176.6(2)
C14 C9 C10 C11 -1.1(3)
C9 C10 C11 C12 -0.3(3)
C10 C11 C12 C13 1.0(3)
C11 C12 C13 C14 -0.2(3)
C12 C13 C14 C15 179.7(2)
C12 C13 C14 C9 -1.2(3)
C8 C9 C14 C15 3.2(3)
C10 C9 C14 C15 -179.08(19)
C8 C9 C14 C13 -175.84(19)
C10 C9 C14 C13 1.8(3)
C13 C14 C15 C16 175.95(19)
C9 C14 C15 C16 -3.1(3)
C14 C15 C16 N3 -176.68(19)
C14 C15 C16 C7 0.0(3)
C8 C7 C16 C15 3.2(3)
N2 C7 C16 C15 -176.58(18)
C8 C7 C16 N3 -179.41(18)
N2 C7 C16 N3 0.8(2)
N3 C18 C19 C20 -90.3(2)
N3 C18 C19 C32 92.3(2)
C32 C19 C20 C21 -178.36(18)
C18 C19 C20 C21 4.3(3)
C32 C19 C20 C25 1.8(3)
C18 C19 C20 C25 -175.54(17)
C19 C20 C21 C22 -179.4(2)
C25 C20 C21 C22 0.4(3)
C20 C21 C22 C23 -0.6(3)
C21 C22 C23 C24 0.4(3)
C22 C23 C24 C25 0.1(3)
C23 C24 C25 C26 179.5(2)
C23 C24 C25 C20 -0.2(3)
C19 C20 C25 C26 0.1(3)
C21 C20 C25 C26 -179.77(18)
C19 C20 C25 C24 179.87(18)
C21 C20 C25 C24 0.0(3)
C24 C25 C26 C27 179.4(2)
C20 C25 C26 C27 -0.8(3)
C25 C26 C27 C28 179.50(19)
C25 C26 C27 C32 -0.3(3)
C26 C27 C28 C29 178.6(2)
C32 C27 C28 C29 -1.6(3)
C27 C28 C29 C30 -0.2(3)
C28 C29 C30 C31 1.5(3)
C29 C30 C31 C32 -0.9(3)
C20 C19 C32 C31 177.31(18)
C18 C19 C32 C31 -5.4(3)
C20 C19 C32 C27 -2.9(3)
C18 C19 C32 C27 174.42(17)
C30 C31 C32 C19 178.8(2)
C30 C31 C32 C27 -1.0(3)
C26 C27 C32 C19 2.2(3)
C28 C27 C32 C19 -177.64(18)
C26 C27 C32 C31 -178.04(19)
C28 C27 C32 C31 2.2(3)
C2 C1 N1 O2 169.36(19)
C6 C1 N1 O2 -12.1(3)
C2 C1 N1 O1 -10.5(3)
C6 C1 N1 O1 167.99(18)
N3 C17 N2 C7 -1.4(2)
N3 C17 N2 C4 -172.80(17)
C8 C7 N2 C17 -179.4(2)
C16 C7 N2 C17 0.3(2)
C8 C7 N2 C4 -8.4(3)
C16 C7 N2 C4 171.32(18)
C5 C4 N2 C17 -54.6(3)
C3 C4 N2 C17 123.6(2)
C5 C4 N2 C7 135.7(2)
C3 C4 N2 C7 -46.1(3)
N2 C17 N3 C16 1.9(2)
N2 C17 N3 C18 176.15(18)
C15 C16 N3 C17 175.4(2)
C7 C16 N3 C17 -1.7(2)
C15 C16 N3 C18 1.0(3)
C7 C16 N3 C18 -176.13(17)
C19 C18 N3 C17 1.6(3)
C19 C18 N3 C16 174.97(17)
